data_7123177
loop_
_publ_author_name
'Thakur, Neha'
'Kumar, Mukesh'
'D. Adhikary, Subhasis'
'Mandal, Debaprasad'
'Nagaiah, Tharamani Chikka'

_publ_section_title
;
 PVIM-Co5POM/MNC Composite as Flexible Electrode for Ultrasensitive and
 Highly Selective non-Enzymatic Electrochemical Detection of Cholesterol
;
_journal_name_full 'Chemical Communications'
_journal_paper_doi 10.1039/C9CC01534E
_journal_year 2019
_chemical_formula_moiety 'Co4.88 Na18 O108 W19.12'
_chemical_formula_sum 'Co4.88 Na18 O108 W19.12'
_chemical_formula_weight 5943.74
_chemical_name_common Co5POM
_chemical_name_systematic
;
 Na10[WCo3(H2O)2(CoW9O34)2]
;
_space_group_crystal_system monoclinic
_space_group_IT_number 14
_space_group_name_Hall '-P 2yn'
_space_group_name_H-M_alt 'P 1 21/n 1'
_symmetry_space_group_name_Hall '-P 2yn'
_symmetry_space_group_name_H-M 'P 1 21/n 1'
_audit_block_doi 10.5517/ccdc.csd.cc1p9m2p
_audit_creation_method SHELXL-2013
_audit_update_record
;
2017-06-25 deposited with the CCDC.    2019-03-20 downloaded from the CCDC.
;
_cell_angle_alpha 90
_cell_angle_beta 93.628(5)
_cell_angle_gamma 90
_cell_formula_units_Z 2
_cell_length_a 13.1010(17)
_cell_length_b 17.775(2)
_cell_length_c 21.174(3)
_cell_measurement_reflns_used 367
_cell_measurement_temperature 293(2)
_cell_measurement_theta_max 27.83
_cell_measurement_theta_min 2.34
_cell_volume 4920.9(11)
_computing_cell_refinement 'Bruker SMART'
_computing_data_collection 'Bruker SMART'
_computing_data_reduction 'Bruker SAINT'
_computing_molecular_graphics Ortep3
_computing_structure_refinement 'SHELXL-2013 (Sheldrick, 2013)'
_computing_structure_solution 'SIR-97 (Altomare, 1994)'
_diffrn_ambient_temperature 293(2)
_diffrn_measured_fraction_theta_full 0.998
_diffrn_measured_fraction_theta_max 0.973
_diffrn_measurement_device_type 'Bruker AXS CMOS-type PHOTON 100 detector'
_diffrn_measurement_method omega-scans
_diffrn_radiation_type MoK\a
_diffrn_radiation_wavelength 0.71073
_diffrn_reflns_av_R_equivalents 0.0554
_diffrn_reflns_av_unetI/netI 0.0298
_diffrn_reflns_Laue_measured_fraction_full 0.998
_diffrn_reflns_Laue_measured_fraction_max 0.973
_diffrn_reflns_limit_h_max 17
_diffrn_reflns_limit_h_min -17
_diffrn_reflns_limit_k_max 23
_diffrn_reflns_limit_k_min -23
_diffrn_reflns_limit_l_max 28
_diffrn_reflns_limit_l_min -28
_diffrn_reflns_number 128007
_diffrn_reflns_point_group_measured_fraction_full 0.998
_diffrn_reflns_point_group_measured_fraction_max 0.973
_diffrn_reflns_theta_full 25.242
_diffrn_reflns_theta_max 28.634
_diffrn_reflns_theta_min 2.204
_diffrn_source 'INCOATEC MicroFocus sealed X-ray tube'
_exptl_absorpt_coefficient_mu 23.241
_exptl_absorpt_correction_T_max 0.7457
_exptl_absorpt_correction_T_min 0.4179
_exptl_absorpt_correction_type empirical,
_exptl_absorpt_process_details SADABS
_exptl_crystal_colour 'dark green'
_exptl_crystal_density_diffrn 4.011
_exptl_crystal_description 'cylindrical rhombic'
_exptl_crystal_F_000 5217
_exptl_crystal_recrystallization_method 'Re-crystallisation from solvent: water'
_exptl_crystal_size_max 0.210
_exptl_crystal_size_mid 0.130
_exptl_crystal_size_min 0.110
_refine_diff_density_max 2.019
_refine_diff_density_min -1.581
_refine_diff_density_rms 0.308
_refine_ls_extinction_coef 0.000043(4)
_refine_ls_extinction_expression Fc^*^=kFc[1+0.001xFc^2^\l^3^/sin(2\q)]^-1/4^
_refine_ls_extinction_method SHELXL
_refine_ls_goodness_of_fit_ref 1.152
_refine_ls_hydrogen_treatment undef
_refine_ls_matrix_type full
_refine_ls_number_parameters 678
_refine_ls_number_reflns 12288
_refine_ls_number_restraints 0
_refine_ls_restrained_S_all 1.152
_refine_ls_R_factor_all 0.0505
_refine_ls_R_factor_gt 0.0384
_refine_ls_shift/su_max 0.194
_refine_ls_shift/su_mean 0.001
_refine_ls_structure_factor_coef Fsqd
_refine_ls_weighting_details 'w=1/[\s^2^(Fo^2^)+(0.0098P)^2^+136.7162P] where P=(Fo^2^+2Fc^2^)/3'
_refine_ls_weighting_scheme calc
_refine_ls_wR_factor_gt 0.0743
_refine_ls_wR_factor_ref 0.0780
_reflns_Friedel_coverage 0.000
_reflns_number_gt 10609
_reflns_number_total 12288
_reflns_threshold_expression 'I > 2\s(I)'
_cod_data_source_file c9cc01534e2.cif
_cod_data_source_block Co5POM
_cod_depositor_comments
;

2024-03-12
Z value and formula fixed to values more according to usual
chemical conventions.                 miguel
;
_cod_original_formula_sum 'Co2.44 Na9 O54 W9.56'
_cod_original_formula_weight 2971.87
_cod_original_formula_moiety 'Co2.44 Na9 O54 W9.56'
_cod_original_formula_units_Z 4
_cod_database_code 7123177
_shelx_space_group_comment
;
The symmetry employed for this shelxl refinement is uniquely defined
by the following loop, which should always be used as a source of
symmetry information in preference to the above space-group names.
They are only intended as comments.
;
_shelx_estimated_absorpt_t_min 0.085
_shelx_estimated_absorpt_t_max 0.184
_shelxl_version_number 2013-4

loop_
_space_group_symop_operation_xyz
'x, y, z'
'-x+1/2, y+1/2, -z+1/2'
'-x, -y, -z'
'x-1/2, -y-1/2, z-1/2'

loop_
_atom_site_label
_atom_site_type_symbol
_atom_site_fract_x
_atom_site_fract_y
_atom_site_fract_z
_atom_site_U_iso_or_equiv
_atom_site_adp_type
_atom_site_occupancy
_atom_site_site_symmetry_order
_atom_site_calc_flag
_atom_site_refinement_flags_occupancy
_atom_site_disorder_assembly
_atom_site_disorder_group
W1 W 0.55370(3) 0.32818(2) 0.94569(2) 0.02171(9) Uani 1 1 d . . .
W2 W 0.43352(3) 0.24026(2) 0.80075(2) 0.01987(9) Uani 1 1 d . . .
W3 W 0.71986(3) 0.24279(2) 0.82687(2) 0.02132(9) Uani 1 1 d . . .
W4 W 0.42080(3) 0.22180(2) 1.03790(2) 0.01870(8) Uani 1 1 d . . .
W5 W 0.29898(3) 0.13247(2) 0.89046(2) 0.01730(8) Uani 1 1 d . . .
W6 W 0.43787(3) 0.05724(2) 0.78523(2) 0.01969(9) Uani 1 1 d . . .
W7 W 0.72256(3) 0.05624(2) 0.81323(2) 0.02115(9) Uani 1 1 d . . .
W8 W 0.83084(3) 0.13399(2) 0.93808(2) 0.02266(9) Uani 1 1 d . . .
W9 W 0.66897(3) 0.22457(2) 1.05570(2) 0.01968(9) Uani 1 1 d . . .
W10 W 0.54930(5) 0.03859(3) 1.06168(3) 0.0195(2) Uani 0.557(3) 1 d P A 1
Co3 Co 0.54930(5) 0.03859(3) 1.06168(3) 0.0195(2) Uani 0.443(3) 1 d P A 2
Co1 Co 0.56337(9) 0.12867(7) 0.92406(6) 0.0146(2) Uani 1 1 d . . .
Co2 Co 0.81084(11) 0.46411(8) 0.53799(6) 0.0225(3) Uani 1 1 d . . .
Na2 Na 0.5409(5) 0.4401(3) 1.1982(3) 0.0547(14) Uani 1 1 d . . .
Na1 Na 0.6478(9) 0.3653(6) 0.6710(5) 0.118(3) Uani 1 1 d . . .
Na4 Na 0.9357(7) 0.3609(5) 0.7219(5) 0.101(3) Uani 1 1 d . . .
Na6 Na 0.7029(9) 0.5679(7) 1.3373(7) 0.153(5) Uani 1 1 d . . .
Na5 Na 0.7876(12) 0.6525(9) 1.1014(8) 0.175(6) Uani 1 1 d . . .
Na7 Na 1.0921(12) 0.2736(9) 0.9936(6) 0.167(5) Uani 1 1 d . . .
Na9 Na 0.4963(11) 0.4664(8) 0.5701(6) 0.151(5) Uani 1 1 d . . .
Na8 Na 0.6856(17) 0.4521(10) 1.0664(10) 0.237(9) Uani 1 1 d . . .
Na10 Na 0.8758(18) 0.3520(12) 0.9757(10) 0.251(10) Uani 1 1 d . . .
O1 O 0.5526(5) 0.2131(4) 0.9802(3) 0.0173(13) Uani 1 1 d . . .
O2 O 0.4517(5) 0.1390(4) 0.8609(3) 0.0170(13) Uani 1 1 d . . .
O3 O 0.6882(5) 0.1396(4) 0.8824(3) 0.0184(13) Uani 1 1 d . . .
O4 O 0.5641(5) 0.0324(4) 0.9667(3) 0.0156(13) Uani 1 1 d . . .
O5 O 0.3401(5) 0.1944(4) 0.9604(3) 0.0212(14) Uani 1 1 d . . .
O6 O 0.7992(5) 0.4301(4) 1.3144(3) 0.0247(15) Uani 1 1 d . . .
O7 O 0.5820(5) 0.0648(4) 0.7818(3) 0.0235(15) Uani 1 1 d . . .
O8 O 0.8541(5) 0.0802(4) 0.8606(3) 0.0268(16) Uani 1 1 d . . .
O9 O 0.7666(5) 0.2006(4) 0.9978(3) 0.0263(16) Uani 1 1 d . . .
O10 O 0.5360(5) 0.2400(4) 1.0951(3) 0.0205(14) Uani 1 1 d . . .
O11 O 0.6514(5) 0.3262(4) 1.0209(3) 0.0248(15) Uani 1 1 d . . .
O12 O 0.4395(6) 0.3221(4) 1.0015(4) 0.0272(16) Uani 1 1 d . . .
O13 O 0.2995(5) 0.2196(4) 0.8319(3) 0.0247(15) Uani 1 1 d . . .
O14 O 0.4182(6) 0.1554(4) 0.7424(3) 0.0252(15) Uani 1 1 d . . .
O15 O 0.7449(5) 0.1626(4) 0.7728(3) 0.0261(16) Uani 1 1 d . . .
O16 O 0.8370(5) 0.2299(4) 0.8802(4) 0.0293(17) Uani 1 1 d . . .
O17 O 0.6589(6) 0.2995(4) 0.8949(3) 0.0273(16) Uani 1 1 d . . .
O18 O 0.4591(6) 0.3013(4) 0.8764(3) 0.0255(15) Uani 1 1 d . . .
O19 O 0.5754(5) 0.2377(4) 0.7955(3) 0.0251(15) Uani 1 1 d . . .
O20 O 0.5539(7) 0.4248(4) 0.9377(4) 0.038(2) Uani 1 1 d . . .
O21 O 0.3977(6) 0.3103(4) 0.7479(4) 0.0335(18) Uani 1 1 d . . .
O22 O 0.7575(6) 0.3181(5) 0.7816(4) 0.0330(18) Uani 1 1 d . . .
O23 O 0.3225(6) 0.2476(5) 1.0849(4) 0.0319(17) Uani 1 1 d . . .
O24 O 0.1671(5) 0.1333(5) 0.8966(4) 0.0329(18) Uani 1 1 d . . .
O25 O 0.4045(6) 0.0028(4) 0.7198(3) 0.0309(17) Uani 1 1 d . . .
O26 O 0.7731(6) 0.0121(5) 0.7492(4) 0.0350(19) Uani 1 1 d . . .
O27 O 0.9582(6) 0.1464(5) 0.9651(4) 0.040(2) Uani 1 1 d . . .
O28 O 0.7476(6) 0.2501(5) 1.1214(4) 0.0324(18) Uani 1 1 d . . .
O29 O 0.4341(5) 0.1157(4) 1.0537(3) 0.0210(14) Uani 1 1 d . . .
O30 O 0.6607(6) -0.0465(4) 1.0605(3) 0.0250(15) Uani 1 1 d . . .
O31 O 1.0410(5) 0.4822(4) 0.6505(3) 0.0232(15) Uani 1 1 d . . .
O32 O 0.8001(6) 0.4810(4) 0.6346(4) 0.0316(17) Uani 1 1 d . . .
O33 O 0.7925(6) 0.0522(4) 0.9785(4) 0.0305(17) Uani 1 1 d . . .
O34 O 0.6477(6) 0.1198(4) 1.0712(3) 0.0260(16) Uani 1 1 d . . .
O35 O 0.6749(7) 0.3942(5) 0.5338(4) 0.041(2) Uani 1 1 d . . .
O36 O 0.4087(7) 0.3405(6) 1.1933(4) 0.047(2) Uani 1 1 d . . .
O37 O 0.0268(6) 0.2475(5) 0.8286(4) 0.042(2) Uani 1 1 d . . .
O38 O 0.4452(7) 0.5541(6) 1.2083(5) 0.051(2) Uani 1 1 d . . .
O39 O 0.5323(6) 0.4463(5) 1.3074(4) 0.041(2) Uani 1 1 d . . .
O40 O 0.6414(5) 0.2713(4) 0.5954(3) 0.0175(13) Uani 1 1 d . . .
O41 O 0.6710(7) 0.3452(6) 1.2124(4) 0.047(2) Uani 1 1 d . . .
O42 O 0.5227(15) 0.4378(7) 1.0900(6) 0.105(6) Uani 1 1 d . . .
O43 O 1.0381(4) 0.2510(3) 0.7127(2) 0.0074(11) Uani 1 1 d . . .
O44 O 0.6112(11) 0.1692(8) 0.6593(6) 0.082(4) Uani 1 1 d . . .
O45 O 0.6791(12) 0.5301(10) 1.1825(11) 0.136(7) Uani 1 1 d . . .
O46 O 0.8260(8) 0.6619(7) 1.2591(6) 0.073(4) Uani 1 1 d . . .
O47 O 0.7011(17) 0.5581(12) 0.9983(13) 0.176(10) Uani 1 1 d . . .
O48 O 0.8595(19) 0.4098(15) 1.1010(9) 0.174(10) Uani 1 1 d . . .
O49 O 1.0613(5) 0.3803(3) 0.8195(3) 0.0183(14) Uani 1 1 d . . .
O50 O 0.4712(4) 0.4094(4) 0.6822(3) 0.0177(13) Uani 1 1 d . . .
O51 O 0.930(4) 0.429(2) 0.874(2) 0.38(3) Uani 1 1 d . . .
O52 O 1.187(4) 0.459(3) 1.103(2) 0.41(3) Uani 1 1 d . . .
O53 O 1.058(8) 0.450(5) 0.987(6) 0.82(10) Uani 1 1 d . . .
O54 O 0.4565(8) 0.2935(7) 0.6047(6) 0.069(3) Uani 1 1 d . . .

loop_
_atom_site_aniso_label
_atom_site_aniso_U_11
_atom_site_aniso_U_22
_atom_site_aniso_U_33
_atom_site_aniso_U_23
_atom_site_aniso_U_13
_atom_site_aniso_U_12
W1 0.0292(2) 0.01419(18) 0.02208(19) 0.00203(15) 0.00438(16) -0.00034(15)
W2 0.02349(19) 0.01665(19) 0.01969(19) 0.00584(15) 0.00319(14) 0.00138(15)
W3 0.02158(19) 0.0208(2) 0.02238(19) 0.00472(15) 0.00802(15) -0.00201(15)
W4 0.01998(18) 0.01685(18) 0.01981(18) -0.00297(14) 0.00555(14) 0.00081(14)
W5 0.01627(17) 0.01979(19) 0.01603(17) 0.00165(14) 0.00256(13) 0.00091(14)
W6 0.0245(2) 0.02024(19) 0.01458(17) -0.00314(14) 0.00319(14) -0.00092(15)
W7 0.0240(2) 0.0211(2) 0.01940(19) 0.00092(15) 0.00973(15) 0.00293(15)
W8 0.01834(19) 0.0272(2) 0.0228(2) 0.00303(16) 0.00405(15) 0.00161(16)
W9 0.01990(19) 0.0214(2) 0.01765(18) -0.00110(15) 0.00039(14) -0.00323(15)
W10 0.0283(4) 0.0161(3) 0.0144(3) 0.0013(2) 0.0029(2) -0.0025(2)
Co3 0.0283(4) 0.0161(3) 0.0144(3) 0.0013(2) 0.0029(2) -0.0025(2)
Co1 0.0158(6) 0.0143(6) 0.0140(6) 0.0011(5) 0.0030(4) -0.0002(5)
Co2 0.0300(7) 0.0170(7) 0.0214(6) -0.0050(5) 0.0089(5) -0.0076(5)
Na2 0.067(4) 0.051(3) 0.047(3) 0.000(3) 0.009(3) 0.008(3)
Na1 0.139(9) 0.110(8) 0.105(7) -0.001(6) 0.007(6) -0.004(7)
Na4 0.101(6) 0.089(6) 0.115(7) 0.016(5) 0.013(5) -0.006(5)
Na6 0.134(9) 0.107(8) 0.208(13) -0.018(8) -0.061(9) 0.028(7)
Na5 0.173(13) 0.158(13) 0.194(14) -0.005(11) 0.009(11) 0.010(10)
Na7 0.185(13) 0.200(15) 0.115(9) 0.027(9) 0.016(9) -0.019(11)
Na9 0.172(12) 0.148(11) 0.136(10) -0.019(8) 0.031(9) -0.019(9)
Na8 0.27(2) 0.162(15) 0.26(2) -0.017(15) -0.071(18) -0.017(15)
Na10 0.29(2) 0.209(19) 0.26(2) -0.053(16) 0.118(19) -0.104(18)
O1 0.018(3) 0.020(3) 0.015(3) -0.001(3) 0.004(2) -0.001(3)
O2 0.024(3) 0.013(3) 0.015(3) 0.002(2) 0.004(2) -0.001(3)
O3 0.019(3) 0.018(3) 0.019(3) -0.002(3) 0.007(3) 0.001(3)
O4 0.020(3) 0.015(3) 0.012(3) 0.000(2) 0.004(2) -0.004(3)
O5 0.027(4) 0.019(3) 0.018(3) -0.001(3) 0.001(3) 0.002(3)
O6 0.023(4) 0.029(4) 0.023(3) 0.007(3) 0.005(3) 0.010(3)
O7 0.024(4) 0.022(4) 0.024(4) -0.004(3) 0.007(3) 0.002(3)
O8 0.021(4) 0.033(4) 0.028(4) 0.000(3) 0.009(3) 0.006(3)
O9 0.023(4) 0.031(4) 0.025(4) -0.004(3) 0.004(3) 0.000(3)
O10 0.021(3) 0.027(4) 0.014(3) -0.004(3) 0.002(3) 0.003(3)
O11 0.024(4) 0.019(4) 0.032(4) -0.006(3) 0.004(3) -0.006(3)
O12 0.030(4) 0.015(3) 0.037(4) -0.001(3) 0.007(3) 0.002(3)
O13 0.019(3) 0.031(4) 0.023(4) 0.000(3) 0.001(3) 0.007(3)
O14 0.032(4) 0.029(4) 0.014(3) 0.003(3) -0.001(3) 0.002(3)
O15 0.027(4) 0.030(4) 0.022(4) 0.003(3) 0.008(3) -0.005(3)
O16 0.020(4) 0.036(4) 0.033(4) 0.004(3) 0.006(3) -0.004(3)
O17 0.031(4) 0.023(4) 0.028(4) 0.003(3) 0.008(3) 0.004(3)
O18 0.032(4) 0.022(4) 0.022(4) 0.005(3) 0.001(3) 0.000(3)
O19 0.023(4) 0.024(4) 0.028(4) 0.010(3) 0.006(3) -0.003(3)
O20 0.053(5) 0.016(4) 0.046(5) 0.002(3) 0.007(4) 0.001(4)
O21 0.048(5) 0.025(4) 0.027(4) 0.008(3) -0.001(3) 0.005(4)
O22 0.038(4) 0.032(4) 0.029(4) 0.010(3) 0.005(3) -0.010(3)
O23 0.029(4) 0.037(5) 0.030(4) -0.010(3) 0.008(3) 0.001(3)
O24 0.020(4) 0.051(5) 0.028(4) -0.003(4) 0.000(3) -0.003(3)
O25 0.041(5) 0.029(4) 0.023(4) -0.009(3) 0.002(3) -0.001(3)
O26 0.040(5) 0.038(5) 0.028(4) -0.003(3) 0.016(3) 0.007(4)
O27 0.024(4) 0.059(6) 0.035(4) 0.007(4) 0.002(3) 0.002(4)
O28 0.027(4) 0.043(5) 0.027(4) -0.011(3) -0.002(3) 0.001(3)
O29 0.022(3) 0.024(4) 0.017(3) 0.000(3) 0.001(3) -0.005(3)
O30 0.040(4) 0.020(4) 0.016(3) 0.001(3) 0.008(3) -0.007(3)
O31 0.023(4) 0.019(3) 0.028(4) 0.000(3) 0.008(3) -0.001(3)
O32 0.043(5) 0.024(4) 0.030(4) -0.005(3) 0.012(3) -0.003(3)
O33 0.033(4) 0.028(4) 0.032(4) 0.006(3) 0.012(3) 0.006(3)
O34 0.032(4) 0.023(4) 0.024(4) 0.004(3) 0.009(3) 0.006(3)
O35 0.047(5) 0.036(5) 0.040(5) -0.006(4) 0.016(4) -0.010(4)
O36 0.039(5) 0.059(6) 0.043(5) -0.003(5) 0.012(4) 0.003(4)
O37 0.036(5) 0.046(5) 0.045(5) 0.009(4) 0.010(4) -0.004(4)
O38 0.054(6) 0.046(6) 0.053(6) 0.014(5) 0.011(5) 0.004(5)
O39 0.032(4) 0.049(5) 0.042(5) 0.005(4) 0.001(4) 0.004(4)
O40 0.013(3) 0.020(3) 0.019(3) -0.005(3) 0.004(2) -0.001(3)
O41 0.043(5) 0.054(6) 0.042(5) -0.013(4) -0.003(4) 0.005(4)
O42 0.210(18) 0.057(8) 0.049(7) -0.009(6) 0.008(9) 0.042(10)
O43 0.008(3) 0.011(3) 0.004(2) 0.002(2) 0.002(2) -0.001(2)
O44 0.098(10) 0.097(10) 0.052(7) 0.009(7) 0.003(6) 0.000(8)
O45 0.078(11) 0.091(12) 0.23(2) 0.018(13) -0.014(12) -0.029(9)
O46 0.038(6) 0.062(7) 0.123(10) -0.036(7) 0.030(6) -0.011(5)
O47 0.139(18) 0.103(15) 0.29(3) 0.036(18) 0.046(19) 0.020(13)
O48 0.20(2) 0.22(3) 0.103(14) -0.072(16) 0.007(14) -0.052(19)
O49 0.031(4) 0.004(3) 0.021(3) 0.006(2) 0.011(3) -0.005(3)
O50 0.008(3) 0.016(3) 0.028(3) 0.005(3) -0.006(2) -0.002(2)
O51 0.59(7) 0.21(3) 0.38(5) 0.07(3) 0.39(6) 0.12(4)
O52 0.53(8) 0.37(6) 0.34(5) 0.17(5) 0.25(6) 0.19(6)
O53 0.77(18) 0.58(14) 1.0(2) -0.40(15) -0.34(16) 0.35(13)
O54 0.042(6) 0.095(9) 0.069(7) -0.010(7) -0.003(5) 0.008(6)

loop_
_atom_type_symbol
_atom_type_description
_atom_type_scat_dispersion_real
_atom_type_scat_dispersion_imag
_atom_type_scat_source
O O 0.0106 0.0060 'International Tables Vol C Tables 4.2.6.8 and 6.1.1.4'
Na Na 0.0362 0.0249 'International Tables Vol C Tables 4.2.6.8 and 6.1.1.4'
Co Co 0.3494 0.9721 'International Tables Vol C Tables 4.2.6.8 and 6.1.1.4'
W W -0.8490 6.8722 'International Tables Vol C Tables 4.2.6.8 and 6.1.1.4'

loop_
_citation_id
_citation_doi
_citation_year
1 10.1021/acsomega.7b02049 2018

loop_
_geom_angle_atom_site_label_1
_geom_angle_atom_site_label_2
_geom_angle_atom_site_label_3
_geom_angle
_geom_angle_site_symmetry_1
_geom_angle_site_symmetry_3
O20 W1 O17 102.1(4) . .
O20 W1 O18 100.3(4) . .
O17 W1 O18 87.5(3) . .
O20 W1 O12 96.9(4) . .
O17 W1 O12 161.0(3) . .
O18 W1 O12 88.1(3) . .
O20 W1 O11 95.2(4) . .
O17 W1 O11 89.7(3) . .
O18 W1 O11 164.5(3) . .
O12 W1 O11 89.6(3) . .
O20 W1 O1 165.9(3) . .
O17 W1 O1 87.6(3) . .
O18 W1 O1 90.3(3) . .
O12 W1 O1 74.0(3) . .
O11 W1 O1 74.4(3) . .
O20 W1 Na8 58.3(4) . .
O17 W1 Na8 103.3(5) . .
O18 W1 Na8 157.3(4) . .
O12 W1 Na8 87.6(4) . .
O11 W1 Na8 37.6(4) . .
O1 W1 Na8 109.8(3) . .
O21 W2 O19 102.1(4) . .
O21 W2 O18 99.1(3) . .
O19 W2 O18 86.7(3) . .
O21 W2 O13 98.2(4) . .
O19 W2 O13 159.3(3) . .
O18 W2 O13 86.5(3) . .
O21 W2 O14 97.7(3) . .
O19 W2 O14 90.4(3) . .
O18 W2 O14 163.2(3) . .
O13 W2 O14 90.6(3) . .
O21 W2 O2 168.6(3) . .
O19 W2 O2 86.7(3) . .
O18 W2 O2 88.4(3) . .
O13 W2 O2 73.6(3) . .
O14 W2 O2 74.8(3) . .
O22 W3 O16 100.3(4) . .
O22 W3 O15 100.5(3) . .
O16 W3 O15 96.2(3) . .
O22 W3 O19 98.6(3) . .
O16 W3 O19 159.6(3) . .
O15 W3 O19 87.8(3) . .
O22 W3 O17 98.7(3) . .
O16 W3 O17 88.6(3) . .
O15 W3 O17 159.0(3) . .
O19 W3 O17 81.0(3) . .
O22 W3 O3 173.4(3) . .
O16 W3 O3 75.7(3) . .
O15 W3 O3 75.1(3) . .
O19 W3 O3 86.2(3) . .
O17 W3 O3 86.4(3) . .
O23 W4 O10 100.2(3) . .
O23 W4 O29 102.8(3) . .
O10 W4 O29 89.8(3) . .
O23 W4 O5 99.5(3) . .
O10 W4 O5 160.3(3) . .
O29 W4 O5 86.6(3) . .
O23 W4 O12 95.8(3) . .
O10 W4 O12 88.9(3) . .
O29 W4 O12 161.3(3) . .
O5 W4 O12 88.4(3) . .
O23 W4 O1 168.5(3) . .
O10 W4 O1 75.2(3) . .
O29 W4 O1 87.8(3) . .
O5 W4 O1 85.3(3) . .
O12 W4 O1 73.8(3) . .
O24 W5 O5 99.9(3) . .
O24 W5 O30 102.0(4) . 3_657
O5 W5 O30 89.1(3) . 3_657
O24 W5 O6 96.8(3) . 4_565
O5 W5 O6 163.2(3) . 4_565
O30 W5 O6 88.7(3) 3_657 4_565
O24 W5 O13 94.8(3) . .
O5 W5 O13 91.3(3) . .
O30 W5 O13 162.9(3) 3_657 .
O6 W5 O13 86.0(3) 4_565 .
O24 W5 O2 166.8(3) . .
O5 W5 O2 88.4(3) . .
O30 W5 O2 88.3(3) 3_657 .
O6 W5 O2 74.9(3) 4_565 .
O13 W5 O2 74.6(3) . .
O25 W6 O7 102.2(3) . .
O25 W6 O31 101.4(3) . 2_646
O7 W6 O31 88.7(3) . 2_646
O25 W6 O6 97.1(3) . 4_565
O7 W6 O6 160.7(3) . 4_565
O31 W6 O6 87.2(3) 2_646 4_565
O25 W6 O14 96.2(3) . .
O7 W6 O14 91.2(3) . .
O31 W6 O14 162.0(3) 2_646 .
O6 W6 O14 87.0(3) 4_565 .
O25 W6 O2 168.0(3) . .
O7 W6 O2 86.8(3) . .
O31 W6 O2 86.6(3) 2_646 .
O6 W6 O2 74.1(3) 4_565 .
O14 W6 O2 75.5(3) . .
O26 W7 O32 103.5(4) . 2_646
O26 W7 O7 99.8(3) . .
O32 W7 O7 94.6(3) 2_646 .
O26 W7 O8 97.4(3) . .
O32 W7 O8 91.3(3) 2_646 .
O7 W7 O8 159.9(3) . .
O26 W7 O15 91.1(3) . .
O32 W7 O15 164.9(3) 2_646 .
O7 W7 O15 86.7(3) . .
O8 W7 O15 82.8(3) . .
O26 W7 O3 162.0(3) . .
O32 W7 O3 92.5(3) 2_646 .
O7 W7 O3 86.8(3) . .
O8 W7 O3 73.8(3) . .
O15 W7 O3 72.5(3) . .
O26 W7 W8 131.6(3) . .
O32 W7 W8 84.0(3) 2_646 .
O7 W7 W8 127.6(2) . .
O8 W7 W8 34.1(2) . .
O15 W7 W8 83.3(2) . .
O3 W7 W8 41.24(18) . .
O27 W8 O33 103.8(4) . .
O27 W8 O8 98.1(4) . .
O33 W8 O8 93.9(3) . .
O27 W8 O9 98.8(4) . .
O33 W8 O9 92.1(3) . .
O8 W8 O9 160.1(3) . .
O27 W8 O16 91.0(4) . .
O33 W8 O16 165.2(3) . .
O8 W8 O16 83.8(3) . .
O9 W8 O16 85.4(3) . .
O27 W8 O3 162.9(3) . .
O33 W8 O3 92.3(3) . .
O8 W8 O3 74.7(3) . .
O9 W8 O3 86.1(3) . .
O16 W8 O3 73.0(3) . .
O27 W8 W7 133.2(3) . .
O33 W8 W7 85.5(3) . .
O8 W8 W7 35.0(2) . .
O9 W8 W7 127.0(2) . .
O16 W8 W7 84.3(2) . .
O3 W8 W7 41.31(17) . .
O28 W9 O9 100.8(3) . .
O28 W9 O34 101.7(4) . .
O9 W9 O34 90.2(3) . .
O28 W9 O11 96.3(4) . .
O9 W9 O11 91.9(3) . .
O34 W9 O11 161.2(3) . .
O28 W9 O10 96.8(3) . .
O9 W9 O10 162.4(3) . .
O34 W9 O10 85.5(3) . .
O11 W9 O10 86.9(3) . .
O28 W9 O1 167.8(3) . .
O9 W9 O1 88.5(3) . .
O34 W9 O1 86.0(3) . .
O11 W9 O1 75.3(3) . .
O10 W9 O1 74.2(2) . .
O31 W10 O34 96.9(3) 4_566 .
O31 W10 O4 94.9(3) 4_566 3_657
O34 W10 O4 166.5(3) . 3_657
O31 W10 O4 165.7(3) 4_566 .
O34 W10 O4 92.2(3) . .
O4 W10 O4 77.6(3) 3_657 .
O31 W10 O29 97.0(3) 4_566 .
O34 W10 O29 89.6(3) . .
O4 W10 O29 82.4(3) 3_657 .
O4 W10 O29 94.1(3) . .
O31 W10 O30 87.5(3) 4_566 .
O34 W10 O30 94.5(3) . .
O4 W10 O30 92.6(3) 3_657 .
O4 W10 O30 80.8(3) . .
O29 W10 O30 173.5(3) . .
O31 W10 W10 132.8(2) 4_566 3_657
O34 W10 W10 130.2(2) . 3_657
O4 W10 W10 39.06(17) 3_657 3_657
O4 W10 W10 38.55(17) . 3_657
O29 W10 W10 87.80(19) . 3_657
O30 W10 W10 85.73(19) . 3_657
O3 Co1 O1 107.7(3) . .
O3 Co1 O2 107.7(3) . .
O1 Co1 O2 105.8(3) . .
O3 Co1 O4 109.0(3) . .
O1 Co1 O4 113.5(3) . .
O2 Co1 O4 112.9(3) . .
O4 Co2 O32 93.8(3) 2_656 .
O4 Co2 O33 93.4(3) 2_656 2_656
O32 Co2 O33 88.4(3) . 2_656
O4 Co2 O30 79.4(3) 2_656 2_656
O32 Co2 O30 173.1(3) . 2_656
O33 Co2 O30 93.1(3) 2_656 2_656
O4 Co2 O29 78.7(3) 2_656 4_665
O32 Co2 O29 92.3(3) . 4_665
O33 Co2 O29 172.1(3) 2_656 4_665
O30 Co2 O29 85.3(3) 2_656 4_665
O4 Co2 O35 174.7(3) 2_656 .
O32 Co2 O35 90.9(3) . .
O33 Co2 O35 84.3(3) 2_656 .
O30 Co2 O35 95.9(3) 2_656 .
O29 Co2 O35 103.6(3) 4_665 .
O42 Na2 O39 171.1(6) . .
O42 Na2 O38 94.7(5) . .
O39 Na2 O38 79.2(4) . .
O42 Na2 O41 98.1(5) . .
O39 Na2 O41 89.3(4) . .
O38 Na2 O41 162.2(4) . .
O42 Na2 O45 84.7(7) . .
O39 Na2 O45 100.8(6) . .
O38 Na2 O45 81.7(5) . .
O41 Na2 O45 87.2(5) . .
O42 Na2 O36 85.2(6) . .
O39 Na2 O36 89.9(4) . .
O38 Na2 O36 103.9(4) . .
O41 Na2 O36 89.5(4) . .
O45 Na2 O36 168.8(6) . .
O42 Na2 Na8 39.3(6) . .
O39 Na2 Na8 149.1(5) . .
O38 Na2 Na8 109.5(4) . .
O41 Na2 Na8 74.0(4) . .
O45 Na2 Na8 53.6(6) . .
O36 Na2 Na8 115.2(4) . .
O42 Na2 Na6 136.9(6) . .
O39 Na2 Na6 47.9(3) . .
O38 Na2 Na6 74.0(3) . .
O41 Na2 Na6 88.2(3) . .
O45 Na2 Na6 52.9(6) . .
O36 Na2 Na6 137.7(4) . .
Na8 Na2 Na6 104.7(4) . .
O40 Na1 O50 107.7(5) . .
O40 Na1 O22 110.9(5) . .
O50 Na1 O22 116.7(4) . .
O40 Na1 O35 56.9(3) . .
O50 Na1 O35 102.1(4) . .
O22 Na1 O35 141.0(5) . .
O40 Na1 O32 108.2(4) . .
O50 Na1 O32 116.7(5) . .
O22 Na1 O32 96.1(4) . .
O35 Na1 O32 60.7(3) . .
O40 Na1 Na9 87.3(4) . .
O50 Na1 Na9 50.9(3) . .
O22 Na1 Na9 161.5(5) . .
O35 Na1 Na9 52.4(3) . .
O32 Na1 Na9 81.1(4) . .
O40 Na1 Na4 99.8(4) . .
O50 Na1 Na4 152.3(4) . .
O22 Na1 Na4 47.0(3) . .
O35 Na1 Na4 95.8(4) . .
O32 Na1 Na4 55.3(3) . .
Na9 Na1 Na4 136.0(4) . .
O43 Na4 O49 80.9(3) . .
O43 Na4 O22 107.5(4) . .
O49 Na4 O22 100.4(4) . .
O43 Na4 O31 105.5(4) . .
O49 Na4 O31 91.0(3) . .
O22 Na4 O31 146.4(4) . .
O43 Na4 Na1 122.6(4) . .
O49 Na4 Na1 141.5(4) . .
O22 Na4 Na1 46.4(3) . .
O31 Na4 Na1 108.4(3) . .
O50 Na6 O6 124.5(5) 3_667 .
O50 Na6 O34 134.0(6) 3_667 2_657
O6 Na6 O34 96.0(4) . 2_657
O50 Na6 O46 111.8(6) 3_667 .
O6 Na6 O46 97.5(5) . .
O34 Na6 O46 79.5(4) 2_657 .
O50 Na6 Na9 50.0(4) 3_667 3_667
O6 Na6 Na9 108.1(5) . 3_667
O34 Na6 Na9 100.7(5) 2_657 3_667
O46 Na6 Na9 154.1(5) . 3_667
O50 Na6 Na2 61.4(3) 3_667 .
O6 Na6 Na2 67.6(3) . .
O34 Na6 Na2 163.6(4) 2_657 .
O46 Na6 Na2 100.7(5) . .
Na9 Na6 Na2 86.3(4) 3_667 .
O49 Na5 O47 126.9(7) 3_767 .
O49 Na5 Na7 97.0(6) 3_767 3_767
O47 Na5 Na7 86.8(7) . 3_767
O49 Na5 O13 99.7(5) 3_767 3_667
O47 Na5 O13 131.1(7) . 3_667
Na7 Na5 O13 103.0(6) 3_767 3_667
O49 Na5 Na8 99.1(5) 3_767 .
O47 Na5 Na8 38.2(6) . .
Na7 Na5 Na8 118.3(7) 3_767 .
O13 Na5 Na8 131.6(6) 3_667 .
O40 Na7 O27 93.1(5) 4_666 .
O40 Na7 Na5 130.6(7) 4_666 3_767
O27 Na7 Na5 123.3(6) . 3_767
O40 Na7 Na10 116.9(6) 4_666 .
O27 Na7 Na10 78.1(5) . .
Na5 Na7 Na10 103.7(6) 3_767 .
O50 Na9 O35 103.0(5) . .
O50 Na9 O27 112.7(5) . 4_565
O35 Na9 O27 66.2(4) . 4_565
O50 Na9 Na9 174.4(8) . 3_666
O35 Na9 Na9 81.0(5) . 3_666
O27 Na9 Na9 65.0(4) 4_565 3_666
O50 Na9 Na1 46.9(3) . .
O35 Na9 Na1 57.3(4) . .
O27 Na9 Na1 100.2(5) 4_565 .
Na9 Na9 Na1 137.7(7) 3_666 .
O50 Na9 Na6 42.9(3) . 3_667
O35 Na9 Na6 138.8(6) . 3_667
O27 Na9 Na6 102.0(5) 4_565 3_667
Na9 Na9 Na6 131.8(7) 3_666 3_667
Na1 Na9 Na6 88.9(4) . 3_667
O42 Na8 O47 110.1(10) . .
O42 Na8 O48 140.8(12) . .
O47 Na8 O48 107.9(12) . .
O42 Na8 O11 80.3(7) . .
O47 Na8 O11 120.0(11) . .
O48 Na8 O11 88.9(9) . .
O42 Na8 O45 77.3(9) . .
O47 Na8 O45 98.4(10) . .
O48 Na8 O45 88.3(8) . .
O11 Na8 O45 140.4(10) . .
O42 Na8 Na2 40.3(5) . .
O47 Na8 Na2 127.2(10) . .
O48 Na8 Na2 106.5(8) . .
O11 Na8 Na2 99.4(7) . .
O45 Na8 Na2 44.4(5) . .
O42 Na8 Na10 138.2(8) . .
O47 Na8 Na10 88.8(10) . .
O48 Na8 Na10 50.8(7) . .
O11 Na8 Na10 58.1(6) . .
O45 Na8 Na10 138.3(8) . .
Na2 Na8 Na10 143.8(7) . .
O42 Na8 W1 71.2(6) . .
O47 Na8 W1 96.1(9) . .
O48 Na8 W1 113.8(8) . .
O11 Na8 W1 29.3(3) . .
O45 Na8 W1 148.2(9) . .
Na2 Na8 W1 105.2(6) . .
Na10 Na8 W1 69.9(5) . .
O42 Na8 Na5 112.7(8) . .
O47 Na8 Na5 49.2(8) . .
O48 Na8 Na5 85.6(8) . .
O11 Na8 Na5 164.7(10) . .
O45 Na8 Na5 53.8(5) . .
Na2 Na8 Na5 95.9(5) . .
Na10 Na8 Na5 107.9(7) . .
W1 Na8 Na5 145.0(6) . .
O51 Na10 O48 126.9(13) . .
O51 Na10 O53 61(3) . .
O48 Na10 O53 80(2) . .
O51 Na10 O16 82.5(12) . .
O48 Na10 O16 150.1(9) . .
O53 Na10 O16 126(2) . .
O51 Na10 Na7 92.3(12) . .
O48 Na10 Na7 99.5(10) . .
O53 Na10 Na7 62.2(14) . .
O16 Na10 Na7 82.7(6) . .
O51 Na10 Na8 113.2(11) . .
O48 Na10 Na8 41.8(7) . .
O53 Na10 Na8 104.2(17) . .
O16 Na10 Na8 127.6(7) . .
Na7 Na10 Na8 141.1(8) . .
Co1 O1 W9 117.2(3) . .
Co1 O1 W1 121.6(3) . .
W9 O1 W1 98.1(3) . .
Co1 O1 W4 119.5(3) . .
W9 O1 W4 97.2(2) . .
W1 O1 W4 98.3(3) . .
Co1 O2 W5 118.4(3) . .
Co1 O2 W6 118.4(3) . .
W5 O2 W6 98.3(3) . .
Co1 O2 W2 121.8(3) . .
W5 O2 W2 98.3(3) . .
W6 O2 W2 96.8(2) . .
Co1 O3 W8 118.7(3) . .
Co1 O3 W7 117.7(3) . .
W8 O3 W7 97.4(3) . .
Co1 O3 W3 121.2(3) . .
W8 O3 W3 98.2(3) . .
W7 O3 W3 98.8(2) . .
Co1 O4 Co3 115.7(3) . 3_657
Co1 O4 W10 115.7(3) . 3_657
Co1 O4 W10 114.6(3) . .
W10 O4 W10 102.4(3) 3_657 .
Co1 O4 Co2 118.8(3) . 2_646
Co3 O4 Co2 101.0(3) 3_657 2_646
W10 O4 Co2 101.0(3) 3_657 2_646
W10 O4 Co2 101.9(3) . 2_646
W5 O5 W4 155.7(4) . .
W5 O6 W6 111.9(3) 4_666 4_666
W5 O6 Na6 109.2(4) 4_666 .
W6 O6 Na6 112.8(4) 4_666 .
W6 O7 W7 156.0(4) . .
W8 O8 W7 110.8(3) . .
W9 O9 W8 153.7(4) . .
W4 O10 W9 112.8(3) . .
W9 O11 W1 111.9(3) . .
W9 O11 Na8 132.5(6) . .
W1 O11 Na8 113.0(6) . .
W4 O12 W1 113.9(3) . .
W2 O13 W5 113.4(3) . .
W2 O13 Na5 113.7(4) . 3_667
W5 O13 Na5 106.6(4) . 3_667
W2 O14 W6 112.8(3) . .
W3 O15 W7 113.6(3) . .
W3 O16 W8 113.1(3) . .
W3 O16 Na10 114.8(6) . .
W8 O16 Na10 101.9(5) . .
W1 O17 W3 155.2(4) . .
W1 O18 W2 146.9(4) . .
W2 O19 W3 156.6(4) . .
W3 O22 Na1 123.0(4) . .
W3 O22 Na4 136.5(5) . .
Na1 O22 Na4 86.6(4) . .
W8 O27 Na7 136.1(6) . .
W8 O27 Na9 105.6(5) . 4_666
Na7 O27 Na9 107.2(5) . 4_666
W4 O29 W10 137.2(4) . .
W4 O29 Co2 124.0(3) . 4_566
W10 O29 Co2 96.5(3) . 4_566
W5 O30 W10 137.7(4) 3_657 .
W5 O30 Co2 122.7(4) 3_657 2_646
W10 O30 Co2 96.4(3) . 2_646
W6 O31 Co3 144.4(4) 2_656 4_665
W6 O31 W10 144.4(4) 2_656 4_665
W6 O31 Na4 101.1(3) 2_656 .
Co3 O31 Na4 114.1(3) 4_665 .
W10 O31 Na4 114.1(3) 4_665 .
W7 O32 Co2 138.3(4) 2_656 .
W7 O32 Na1 102.5(4) 2_656 .
Co2 O32 Na1 103.9(4) . .
W8 O33 Co2 137.3(4) . 2_646
W9 O34 W10 144.1(4) . .
W9 O34 Na6 109.5(4) . 2_647
W10 O34 Na6 104.8(4) . 2_647
Co2 O35 Na9 114.9(4) . .
Co2 O35 Na1 101.9(4) . .
Na9 O35 Na1 70.2(4) . .
Na1 O40 Na7 151.2(6) . 4_565
Na8 O42 Na2 100.4(9) . .
Na2 O45 Na8 82.0(7) . .
Na8 O47 Na5 92.6(10) . .
Na8 O48 Na10 87.5(9) . .
Na5 O49 Na4 156.1(5) 3_767 .
Na6 O50 Na1 162.2(5) 3_667 .
Na6 O50 Na9 87.1(5) 3_667 .
Na1 O50 Na9 82.2(4) . .

loop_
_geom_bond_atom_site_label_1
_geom_bond_atom_site_label_2
_geom_bond_distance
_geom_bond_site_symmetry_2
W1 O20 1.726(8) .
W1 O17 1.873(7) .
W1 O18 1.921(7) .
W1 O12 1.967(7) .
W1 O11 1.979(7) .
W1 O1 2.172(7) .
W1 Na8 3.718(18) .
W2 O21 1.720(7) .
W2 O19 1.870(7) .
W2 O18 1.945(7) .
W2 O13 1.949(7) .
W2 O14 1.952(7) .
W2 O2 2.210(6) .
W3 O22 1.736(7) .
W3 O16 1.862(7) .
W3 O15 1.870(7) .
W3 O19 1.967(7) .
W3 O17 1.967(7) .
W3 O3 2.232(7) .
W4 O23 1.738(7) .
W4 O10 1.903(7) .
W4 O29 1.922(7) .
W4 O5 1.957(7) .
W4 O12 1.963(7) .
W4 O1 2.183(6) .
W5 O24 1.741(7) .
W5 O5 1.895(7) .
W5 O30 1.903(7) 3_657
W5 O6 1.958(7) 4_565
W5 O13 1.984(7) .
W5 O2 2.137(6) .
W6 O25 1.723(7) .
W6 O7 1.899(7) .
W6 O31 1.913(7) 2_646
W6 O6 1.968(7) 4_565
W6 O14 1.976(7) .
W6 O2 2.163(6) .
W7 O26 1.733(7) .
W7 O32 1.772(7) 2_646
W7 O7 1.924(7) .
W7 O8 1.985(7) .
W7 O15 2.104(7) .
W7 O3 2.151(6) .
W7 W8 3.2305(7) .
W8 O27 1.744(8) .
W8 O33 1.775(7) .
W8 O8 1.940(7) .
W8 O9 1.961(7) .
W8 O16 2.104(8) .
W8 O3 2.148(7) .
W9 O28 1.738(7) .
W9 O9 1.875(7) .
W9 O34 1.915(7) .
W9 O11 1.960(7) .
W9 O10 1.998(6) .
W9 O1 2.148(6) .
W10 O31 1.927(7) 4_566
W10 O34 1.937(8) .
W10 O4 2.012(6) 3_657
W10 O4 2.035(6) .
W10 O29 2.037(7) .
W10 O30 2.103(8) .
W10 W10 3.1537(12) 3_657
Co1 O3 1.916(6) .
Co1 O1 1.925(6) .
Co1 O2 1.927(7) .
Co1 O4 1.935(6) .
Co2 O4 2.047(7) 2_656
Co2 O32 2.081(7) .
Co2 O33 2.086(8) 2_656
Co2 O30 2.150(7) 2_656
Co2 O29 2.159(7) 4_665
Co2 O35 2.168(9) .
Na2 O42 2.288(13) .
Na2 O39 2.325(10) .
Na2 O38 2.398(11) .
Na2 O41 2.403(11) .
Na2 O45 2.455(17) .
Na2 O36 2.474(12) .
Na2 Na8 3.48(3) .
Na2 Na6 4.189(14) .
Na1 O40 2.311(12) .
Na1 O50 2.467(13) .
Na1 O22 2.798(13) .
Na1 O35 2.993(13) .
Na1 O32 3.000(13) .
Na1 Na9 3.346(18) .
Na1 Na4 3.858(15) .
Na4 O43 2.385(11) .
Na4 O49 2.582(12) .
Na4 O22 2.828(12) .
Na4 O31 3.016(11) .
Na6 O50 2.328(13) 3_667
Na6 O6 2.810(14) .
Na6 O34 2.821(14) 2_657
Na6 O46 2.91(2) .
Na6 Na9 3.42(2) 3_667
Na5 O49 2.579(17) 3_767
Na5 O47 2.92(3) .
Na5 Na7 2.94(2) 3_767
Na5 O13 2.945(17) 3_667
Na5 Na8 3.86(2) .
Na7 O40 2.351(14) 4_666
Na7 O27 2.902(18) .
Na7 Na5 2.94(2) 3_767
Na7 Na10 3.16(3) .
Na9 O50 2.622(15) .
Na9 O35 2.818(16) .
Na9 O27 3.012(15) 4_565
Na9 Na9 3.21(3) 3_666
Na9 Na6 3.42(2) 3_667
Na8 O42 2.24(3) .
Na8 O47 2.39(3) .
Na8 O48 2.47(3) .
Na8 O11 2.467(19) .
Na8 O45 2.83(3) .
Na8 Na10 3.70(3) .
Na10 O51 2.69(4) .
Na10 O48 2.87(3) .
Na10 O53 2.95(11) .
Na10 O16 2.99(2) .
O4 Co3 2.012(6) 3_657
O4 W10 2.012(6) 3_657
O4 Co2 2.047(6) 2_646
O6 W5 1.958(7) 4_666
O6 W6 1.968(7) 4_666
O13 Na5 2.945(17) 3_667
O27 Na9 3.012(15) 4_666
O29 Co2 2.159(7) 4_566
O30 W5 1.903(7) 3_657
O30 Co2 2.150(7) 2_646
O31 W6 1.913(7) 2_656
O31 Co3 1.927(7) 4_665
O31 W10 1.927(7) 4_665
O32 W7 1.772(7) 2_656
O33 Co2 2.086(8) 2_646
O34 Na6 2.821(14) 2_647
O40 Na7 2.350(14) 4_565
O49 Na5 2.579(17) 3_767
O50 Na6 2.328(13) 3_667

loop_
_geom_torsion_atom_site_label_1
_geom_torsion_atom_site_label_2
_geom_torsion_atom_site_label_3
_geom_torsion_atom_site_label_4
_geom_torsion
_geom_torsion_site_symmetry_1
_geom_torsion_site_symmetry_4
O24 W5 O5 W4 130.9(10) . .
O30 W5 O5 W4 28.9(10) 3_657 .
O6 W5 O5 W4 -53.7(16) 4_565 .
O13 W5 O5 W4 -134.0(10) . .
O2 W5 O5 W4 -59.4(9) . .
O25 W6 O7 W7 -125.1(10) . .
O31 W6 O7 W7 -23.7(10) 2_646 .
O6 W6 O7 W7 54.1(16) 4_565 .
O14 W6 O7 W7 138.3(10) . .
O2 W6 O7 W7 62.9(10) . .
O28 W9 O9 W8 124.9(10) . .
O34 W9 O9 W8 23.0(10) . .
O11 W9 O9 W8 -138.3(10) . .
O10 W9 O9 W8 -52.8(16) . .
O1 W9 O9 W8 -63.1(10) . .
O22 W3 O15 W7 174.4(4) . .
O16 W3 O15 W7 72.7(4) . .
O19 W3 O15 W7 -87.3(4) . .
O17 W3 O15 W7 -29.8(11) . .
O3 W3 O15 W7 -0.6(3) . .
O22 W3 O16 W8 -173.5(4) . .
O15 W3 O16 W8 -71.6(4) . .
O19 W3 O16 W8 28.7(11) . .
O17 W3 O16 W8 87.9(4) . .
O3 W3 O16 W8 1.2(3) . .
O22 W3 O16 Na10 70.2(5) . .
O15 W3 O16 Na10 172.0(5) . .
O19 W3 O16 Na10 -87.6(10) . .
O17 W3 O16 Na10 -28.5(5) . .
O3 W3 O16 Na10 -115.2(5) . .
O20 W1 O17 W3 -126.7(10) . .
O18 W1 O17 W3 -26.7(10) . .
O12 W1 O17 W3 50.0(17) . .
O11 W1 O17 W3 138.0(10) . .
O1 W1 O17 W3 63.7(10) . .
Na8 W1 O17 W3 173.5(10) . .
O21 W2 O19 W3 122.8(10) . .
O18 W2 O19 W3 24.2(10) . .
O13 W2 O19 W3 -46.6(16) . .
O14 W2 O19 W3 -139.2(10) . .
O2 W2 O19 W3 -64.4(10) . .
O16 W3 O22 Na1 168.3(5) . .
O15 W3 O22 Na1 70.0(5) . .
O19 W3 O22 Na1 -19.3(5) . .
O17 W3 O22 Na1 -101.5(5) . .
O16 W3 O22 Na4 42.8(7) . .
O15 W3 O22 Na4 -55.6(7) . .
O19 W3 O22 Na4 -144.9(6) . .
O17 W3 O22 Na4 133.0(6) . .
O33 W8 O27 Na7 -144.9(6) . .
O8 W8 O27 Na7 119.0(7) . .
O9 W8 O27 Na7 -50.5(7) . .
O16 W8 O27 Na7 35.1(7) . .
O3 W8 O27 Na7 55.1(15) . .
W7 W8 O27 Na7 118.2(6) . .
O33 W8 O27 Na9 -7.9(5) . 4_666
O8 W8 O27 Na9 -104.0(4) . 4_666
O9 W8 O27 Na9 86.6(4) . 4_666
O16 W8 O27 Na9 172.1(4) . 4_666
O3 W8 O27 Na9 -167.8(10) . 4_666
W7 W8 O27 Na9 -104.7(4) . 4_666
O27 W8 O33 Co2 -150.3(6) . 2_646
O8 W8 O33 Co2 -50.9(6) . 2_646
O9 W8 O33 Co2 110.1(6) . 2_646
O16 W8 O33 Co2 29.9(16) . 2_646
O3 W8 O33 Co2 23.9(6) . 2_646
W7 W8 O33 Co2 -16.9(5) . 2_646
